data_7019881
loop_
_publ_author_name
'Demir, Selvan'
'Siladke, Nathan A.'
'Ziller, Joseph W.'
'Evans, William J.'

_publ_section_title
;
 Scandium and yttrium metallocene borohydride complexes: comparisons of
 (BH(4))(1-)vs. (BPh(4))(1-) coordination and reactivity.
;
_journal_issue 32
_journal_name_full 'Dalton transactions (Cambridge, England : 2003)'
_journal_page_first 9659
_journal_page_last 9666
_journal_paper_doi 10.1039/c2dt30861d
_journal_volume 41
_journal_year 2012
_chemical_formula_sum 'C22 H38 B O Y'
_chemical_formula_weight 418.24
_chemical_name_systematic
;
?
;
_space_group_IT_number 2
_symmetry_cell_setting triclinic
_symmetry_space_group_name_Hall '-P 1'
_symmetry_space_group_name_H-M 'P -1'
_atom_sites_solution_hydrogens mixed
_atom_sites_solution_primary direct
_atom_sites_solution_secondary difmap
_audit_creation_method SHELXTL
_cell_angle_alpha 65.9645(4)
_cell_angle_beta 87.0262(5)
_cell_angle_gamma 81.1176(5)
_cell_formula_units_Z 4
_cell_length_a 8.6457(3)
_cell_length_b 16.8105(6)
_cell_length_c 16.8419(6)
_cell_measurement_reflns_used 9920
_cell_measurement_temperature 103(2)
_cell_measurement_theta_max 28.27
_cell_measurement_theta_min 2.23
_cell_volume 2208.56(14)
_computing_cell_refinement 'Bruker SMART'
_computing_data_collection 'Bruker SMART'
_computing_data_reduction 'Bruker SAINT'
_computing_molecular_graphics 'Bruker SHELXTL'
_computing_publication_material 'Bruker SHELXTL'
_computing_structure_refinement 'SHELXL-97 (Sheldrick, 2008)'
_computing_structure_solution 'SHELXS-97 (Sheldrick, 2008)'
_diffrn_ambient_temperature 103(2)
_diffrn_measured_fraction_theta_full 0.998
_diffrn_measured_fraction_theta_max 0.953
_diffrn_measurement_device_type 'CCD area detector'
_diffrn_measurement_method 'phi and omega scans'
_diffrn_radiation_monochromator graphite
_diffrn_radiation_source 'fine-focus sealed tube'
_diffrn_radiation_type MoK\a
_diffrn_radiation_wavelength 0.71073
_diffrn_reflns_av_R_equivalents 0.0222
_diffrn_reflns_av_sigmaI/netI 0.0303
_diffrn_reflns_limit_h_max 11
_diffrn_reflns_limit_h_min -11
_diffrn_reflns_limit_k_max 21
_diffrn_reflns_limit_k_min -22
_diffrn_reflns_limit_l_max 22
_diffrn_reflns_limit_l_min -22
_diffrn_reflns_number 26528
_diffrn_reflns_theta_full 25.50
_diffrn_reflns_theta_max 28.31
_diffrn_reflns_theta_min 2.23
_exptl_absorpt_coefficient_mu 2.647
_exptl_absorpt_correction_T_max 0.7595
_exptl_absorpt_correction_T_min 0.5244
_exptl_absorpt_correction_type multi-scan
_exptl_absorpt_process_details 'Bruker SADABS'
_exptl_crystal_colour colorless
_exptl_crystal_density_diffrn 1.258
_exptl_crystal_density_meas ?
_exptl_crystal_density_method 'not measured'
_exptl_crystal_description needle
_exptl_crystal_F_000 888
_exptl_crystal_size_max 0.28
_exptl_crystal_size_mid 0.12
_exptl_crystal_size_min 0.11
_refine_diff_density_max 0.534
_refine_diff_density_min -0.365
_refine_diff_density_rms 0.060
_refine_ls_extinction_method none
_refine_ls_goodness_of_fit_ref 1.018
_refine_ls_hydrogen_treatment mixed
_refine_ls_matrix_type full
_refine_ls_number_parameters 498
_refine_ls_number_reflns 10477
_refine_ls_number_restraints 0
_refine_ls_restrained_S_all 1.018
_refine_ls_R_factor_all 0.0385
_refine_ls_R_factor_gt 0.0274
_refine_ls_shift/su_max 0.002
_refine_ls_shift/su_mean 0.000
_refine_ls_structure_factor_coef Fsqd
_refine_ls_weighting_details 'calc w=1/[\s^2^(Fo^2^)+(0.0335P)^2^+0.8523P] where P=(Fo^2^+2Fc^2^)/3'
_refine_ls_weighting_scheme calc
_refine_ls_wR_factor_gt 0.0627
_refine_ls_wR_factor_ref 0.0666
_reflns_number_gt 8804
_reflns_number_total 10477
_reflns_threshold_expression >2sigma(I)
_cod_data_source_file c2dt30861d.txt
_cod_data_source_block sd1
_cod_depositor_comments
;
The following automatic conversions were performed:

'_symmetry_cell_setting' value 'Triclinic' changed to 'triclinic'
according to /home/saulius/struct/CIF-dictionaries/cif_core.dic
dictionary named 'cif_core.dic' version 2.4.1 from 2010-06-29.

Automatic conversion script
Id: cif_fix_values 1891 2012-01-12 08:04:46Z andrius 

The following automatic conversions were performed:

'_exptl_crystal_density_meas' value 'none' was changed to '?' - the
value is perceived as not measured.

Automatic conversion script
Id: cif_fix_values 3008 2015-01-20 13:52:24Z robertas 

The following automatic conversions were performed:

'_atom_sites_solution_hydrogens' value 'difmap & geom' was changed to
'mixed'.

Automatic conversion script
Id: cif_fix_values 6452 2018-10-05 10:23:21Z andrius 
;
_cod_original_sg_symbol_H-M P-1
_cod_database_code 7019881

loop_
_symmetry_equiv_pos_as_xyz
'x, y, z'
'-x, -y, -z'

loop_
_atom_site_label
_atom_site_type_symbol
_atom_site_fract_x
_atom_site_fract_y
_atom_site_fract_z
_atom_site_U_iso_or_equiv
_atom_site_adp_type
_atom_site_occupancy
_atom_site_symmetry_multiplicity
_atom_site_calc_flag
_atom_site_refinement_flags
_atom_site_disorder_assembly
_atom_site_disorder_group
Y1 Y 0.482009(18) 0.251974(10) 0.491339(10) 0.01235(5) Uani 1 1 d . . .
O1 O 0.66267(14) 0.17976(8) 0.42202(8) 0.0177(3) Uani 1 1 d . . .
B1 B 0.2777(2) 0.16005(14) 0.48616(14) 0.0190(4) Uani 1 1 d . . .
H1 H 0.242(3) 0.2124(15) 0.5148(15) 0.036(6) Uiso 1 1 d . . .
H2 H 0.322(2) 0.1964(14) 0.4166(14) 0.028(6) Uiso 1 1 d . . .
H3 H 0.379(3) 0.1174(15) 0.5249(15) 0.037(6) Uiso 1 1 d . . .
H4 H 0.187(3) 0.1246(15) 0.4861(15) 0.039(7) Uiso 1 1 d . . .
C1 C 0.4485(2) 0.19837(12) 0.66219(11) 0.0176(4) Uani 1 1 d . . .
C2 C 0.5552(2) 0.12877(11) 0.65480(11) 0.0160(3) Uani 1 1 d . . .
C3 C 0.6976(2) 0.16195(12) 0.62044(11) 0.0173(4) Uani 1 1 d . . .
C4 C 0.6787(2) 0.25163(12) 0.60709(11) 0.0195(4) Uani 1 1 d . . .
C5 C 0.5254(2) 0.27371(12) 0.63320(11) 0.0196(4) Uani 1 1 d . . .
H5A H 0.4870 0.3286 0.6424 0.023 Uiso 1 1 calc R . .
C6 C 0.2873(2) 0.19098(14) 0.70128(13) 0.0264(4) Uani 1 1 d . . .
H6A H 0.2967 0.1641 0.7648 0.040 Uiso 1 1 calc R . .
H6B H 0.2349 0.1543 0.6818 0.040 Uiso 1 1 calc R . .
H6C H 0.2258 0.2498 0.6825 0.040 Uiso 1 1 calc R . .
C7 C 0.5296(2) 0.03413(12) 0.68817(12) 0.0223(4) Uani 1 1 d . . .
H7A H 0.5633 0.0035 0.7492 0.033 Uiso 1 1 calc R . .
H7B H 0.5906 0.0058 0.6536 0.033 Uiso 1 1 calc R . .
H7C H 0.4181 0.0315 0.6834 0.033 Uiso 1 1 calc R . .
C8 C 0.8479(2) 0.10838(14) 0.61068(13) 0.0253(4) Uani 1 1 d . . .
H8A H 0.9055 0.0812 0.6662 0.038 Uiso 1 1 calc R . .
H8B H 0.9118 0.1468 0.5659 0.038 Uiso 1 1 calc R . .
H8C H 0.8243 0.0623 0.5936 0.038 Uiso 1 1 calc R . .
C9 C 0.8052(2) 0.30997(14) 0.57919(13) 0.0298(5) Uani 1 1 d . . .
H9A H 0.8871 0.2876 0.6243 0.045 Uiso 1 1 calc R . .
H9B H 0.7599 0.3701 0.5706 0.045 Uiso 1 1 calc R . .
H9C H 0.8505 0.3101 0.5246 0.045 Uiso 1 1 calc R . .
C10 C 0.3143(2) 0.40951(11) 0.44426(12) 0.0170(4) Uani 1 1 d . . .
C11 C 0.2821(2) 0.38322(11) 0.37737(11) 0.0165(4) Uani 1 1 d . . .
C12 C 0.4221(2) 0.37893(11) 0.33009(11) 0.0170(4) Uani 1 1 d . . .
C13 C 0.5401(2) 0.40449(11) 0.36662(12) 0.0180(4) Uani 1 1 d . . .
C14 C 0.4729(2) 0.42279(11) 0.43701(12) 0.0172(4) Uani 1 1 d . . .
H14A H 0.5224 0.4524 0.4678 0.021 Uiso 1 1 calc R . .
C15 C 0.1971(2) 0.42716(13) 0.50655(13) 0.0243(4) Uani 1 1 d . . .
H15A H 0.1263 0.4818 0.4753 0.036 Uiso 1 1 calc R . .
H15B H 0.2522 0.4331 0.5528 0.036 Uiso 1 1 calc R . .
H15C H 0.1364 0.3781 0.5321 0.036 Uiso 1 1 calc R . .
C16 C 0.1252(2) 0.37014(13) 0.35431(13) 0.0239(4) Uani 1 1 d . . .
H16A H 0.0872 0.4187 0.2995 0.036 Uiso 1 1 calc R . .
H16B H 0.0509 0.3690 0.4006 0.036 Uiso 1 1 calc R . .
H16C H 0.1352 0.3143 0.3478 0.036 Uiso 1 1 calc R . .
C17 C 0.4340(2) 0.35641(13) 0.25205(12) 0.0253(4) Uani 1 1 d . . .
H17A H 0.3706 0.4028 0.2042 0.038 Uiso 1 1 calc R . .
H17B H 0.3957 0.3002 0.2669 0.038 Uiso 1 1 calc R . .
H17C H 0.5436 0.3515 0.2342 0.038 Uiso 1 1 calc R . .
C18 C 0.6965(2) 0.42740(13) 0.32816(13) 0.0254(4) Uani 1 1 d . . .
H18A H 0.6869 0.4908 0.2922 0.038 Uiso 1 1 calc R . .
H18B H 0.7315 0.3948 0.2921 0.038 Uiso 1 1 calc R . .
H18C H 0.7730 0.4116 0.3750 0.038 Uiso 1 1 calc R . .
C19 C 0.6475(2) 0.09487(12) 0.41975(13) 0.0232(4) Uani 1 1 d . . .
H19A H 0.5447 0.0975 0.3948 0.028 Uiso 1 1 calc R . .
H19B H 0.6576 0.0474 0.4790 0.028 Uiso 1 1 calc R . .
C20 C 0.7795(2) 0.07874(12) 0.36283(12) 0.0212(4) Uani 1 1 d . . .
H20A H 0.7470 0.1051 0.3008 0.025 Uiso 1 1 calc R . .
H20B H 0.8157 0.0150 0.3808 0.025 Uiso 1 1 calc R . .
C21 C 0.9057(2) 0.12455(13) 0.37881(13) 0.0228(4) Uani 1 1 d . . .
H21A H 0.9614 0.0882 0.4348 0.027 Uiso 1 1 calc R . .
H21B H 0.9825 0.1388 0.3311 0.027 Uiso 1 1 calc R . .
C22 C 0.8098(2) 0.20698(12) 0.38085(13) 0.0214(4) Uani 1 1 d . . .
H22A H 0.8646 0.2304 0.4150 0.026 Uiso 1 1 calc R . .
H22B H 0.7904 0.2530 0.3212 0.026 Uiso 1 1 calc R . .
Y2 Y 0.103957(18) 0.732095(10) 0.019216(10) 0.01343(5) Uani 1 1 d . . .
O2 O 0.21407(14) 0.82312(8) 0.07000(8) 0.0195(3) Uani 1 1 d . B .
B2 B -0.1706(3) 0.80228(16) 0.04215(15) 0.0239(5) Uani 1 1 d . . .
H5 H -0.091(3) 0.8525(15) 0.0048(15) 0.036(6) Uiso 1 1 d . . .
H6 H -0.119(3) 0.7653(16) 0.1107(16) 0.045(7) Uiso 1 1 d . . .
H7 H -0.161(3) 0.7540(15) 0.0119(15) 0.040(7) Uiso 1 1 d . . .
H8 H -0.286(3) 0.8330(17) 0.0445(17) 0.056(8) Uiso 1 1 d . . .
C23 C 0.0573(2) 0.73594(12) -0.13618(11) 0.0182(4) Uani 1 1 d . . .
C24 C 0.0185(2) 0.82505(12) -0.14889(11) 0.0179(4) Uani 1 1 d . . .
C25 C 0.1573(2) 0.85579(12) -0.13880(11) 0.0180(4) Uani 1 1 d . . .
C26 C 0.2840(2) 0.78589(12) -0.12200(11) 0.0181(4) Uani 1 1 d . . .
C27 C 0.2208(2) 0.71233(12) -0.12025(11) 0.0179(4) Uani 1 1 d . . .
H27A H 0.2840 0.6572 -0.1202 0.022 Uiso 1 1 calc R . .
C28 C -0.0545(2) 0.67926(13) -0.14455(13) 0.0263(4) Uani 1 1 d . . .
H28A H -0.0739 0.6945 -0.2062 0.039 Uiso 1 1 calc R . .
H28B H -0.1535 0.6893 -0.1166 0.039 Uiso 1 1 calc R . .
H28C H -0.0088 0.6171 -0.1163 0.039 Uiso 1 1 calc R . .
C29 C -0.1398(2) 0.87992(13) -0.17778(13) 0.0242(4) Uani 1 1 d . . .
H29A H -0.1307 0.9281 -0.2347 0.036 Uiso 1 1 calc R . .
H29B H -0.1779 0.9043 -0.1353 0.036 Uiso 1 1 calc R . .
H29C H -0.2135 0.8430 -0.1821 0.036 Uiso 1 1 calc R . .
C30 C 0.1672(2) 0.94904(12) -0.15178(13) 0.0241(4) Uani 1 1 d . . .
H30A H 0.1160 0.9900 -0.2069 0.036 Uiso 1 1 calc R . .
H30B H 0.2774 0.9570 -0.1530 0.036 Uiso 1 1 calc R . .
H30C H 0.1147 0.9607 -0.1039 0.036 Uiso 1 1 calc R . .
C31 C 0.4562(2) 0.79205(14) -0.12342(13) 0.0252(4) Uani 1 1 d . . .
H31A H 0.4951 0.8072 -0.1828 0.038 Uiso 1 1 calc R . .
H31B H 0.5130 0.7353 -0.0846 0.038 Uiso 1 1 calc R . .
H31C H 0.4726 0.8377 -0.1039 0.038 Uiso 1 1 calc R . .
C32 C 0.0372(2) 0.57388(11) 0.11990(12) 0.0184(4) Uani 1 1 d . . .
C33 C 0.0885(2) 0.60309(12) 0.18071(12) 0.0192(4) Uani 1 1 d . . .
C34 C 0.2505(2) 0.60944(12) 0.16685(12) 0.0198(4) Uani 1 1 d . . .
C35 C 0.2996(2) 0.58502(11) 0.09720(12) 0.0180(4) Uani 1 1 d . . .
C36 C 0.1672(2) 0.56266(11) 0.06904(12) 0.0180(4) Uani 1 1 d . . .
H36A H 0.1710 0.5311 0.0297 0.022 Uiso 1 1 calc R . .
C37 C -0.1257(2) 0.55493(13) 0.11352(13) 0.0243(4) Uani 1 1 d . . .
H37A H -0.1373 0.4960 0.1570 0.037 Uiso 1 1 calc R . .
H37B H -0.1429 0.5578 0.0553 0.037 Uiso 1 1 calc R . .
H37C H -0.2028 0.5987 0.1241 0.037 Uiso 1 1 calc R . .
C38 C -0.0046(3) 0.61493(13) 0.25423(12) 0.0271(4) Uani 1 1 d . . .
H38A H 0.0229 0.5630 0.3084 0.041 Uiso 1 1 calc R . .
H38B H -0.1166 0.6221 0.2419 0.041 Uiso 1 1 calc R . .
H38C H 0.0194 0.6673 0.2602 0.041 Uiso 1 1 calc R . .
C39 C 0.3554(2) 0.62763(13) 0.22421(13) 0.0259(4) Uani 1 1 d . . .
H39A H 0.3793 0.5747 0.2780 0.039 Uiso 1 1 calc R . .
H39B H 0.3023 0.6761 0.2383 0.039 Uiso 1 1 calc R . .
H39C H 0.4528 0.6439 0.1937 0.039 Uiso 1 1 calc R . .
C40 C 0.4647(2) 0.57570(13) 0.06612(13) 0.0247(4) Uani 1 1 d . . .
H40A H 0.5243 0.5212 0.1073 0.037 Uiso 1 1 calc R . .
H40B H 0.5136 0.6261 0.0620 0.037 Uiso 1 1 calc R . .
H40C H 0.4638 0.5738 0.0088 0.037 Uiso 1 1 calc R . .
C41 C 0.1353(2) 0.85954(14) 0.12959(14) 0.0280(4) Uani 1 1 d . . .
H41A H 0.1213 0.8122 0.1873 0.034 Uiso 1 1 calc R A 1
H41B H 0.0316 0.8934 0.1061 0.034 Uiso 1 1 calc R A 1
C42 C 0.2466(4) 0.9199(3) 0.1356(3) 0.0263(8) Uiso 0.678(8) 1 d P B 1
H42A H 0.2267 0.9792 0.0878 0.032 Uiso 0.678(8) 1 calc PR B 1
H42B H 0.2366 0.9255 0.1920 0.032 Uiso 0.678(8) 1 calc PR B 1
C43 C 0.4071(4) 0.8715(3) 0.1273(2) 0.0254(9) Uiso 0.678(8) 1 d P B 1
H43A H 0.4877 0.9112 0.1094 0.030 Uiso 0.678(8) 1 calc PR B 1
H43B H 0.4407 0.8206 0.1823 0.030 Uiso 0.678(8) 1 calc PR B 1
C42B C 0.2507(8) 0.8878(6) 0.1667(6) 0.0305(19) Uiso 0.322(8) 1 d P B 2
H42C H 0.2990 0.8389 0.2196 0.037 Uiso 0.322(8) 1 calc PR B 2
H42D H 0.2040 0.9374 0.1816 0.037 Uiso 0.322(8) 1 calc PR B 2
C43B C 0.3679(9) 0.9158(6) 0.0964(5) 0.035(2) Uiso 0.322(8) 1 d P B 2
H43C H 0.4711 0.9146 0.1201 0.042 Uiso 0.322(8) 1 calc PR B 2
H43D H 0.3326 0.9755 0.0519 0.042 Uiso 0.322(8) 1 calc PR B 2
C44 C 0.3746(2) 0.84262(14) 0.05744(13) 0.0255(4) Uani 1 1 d . . .
H44A H 0.3856 0.8900 -0.0007 0.031 Uiso 1 1 calc R B 1
H44B H 0.4485 0.7896 0.0623 0.031 Uiso 1 1 calc R B 1

loop_
_atom_site_aniso_label
_atom_site_aniso_U_11
_atom_site_aniso_U_22
_atom_site_aniso_U_33
_atom_site_aniso_U_23
_atom_site_aniso_U_13
_atom_site_aniso_U_12
Y1 0.01128(8) 0.01313(8) 0.01276(8) -0.00523(6) 0.00021(6) -0.00223(6)
O1 0.0176(6) 0.0168(6) 0.0214(7) -0.0106(5) 0.0030(5) -0.0030(5)
B1 0.0175(10) 0.0197(10) 0.0203(10) -0.0069(8) -0.0009(8) -0.0076(8)
C1 0.0187(9) 0.0215(9) 0.0117(8) -0.0059(7) -0.0008(7) -0.0023(7)
C2 0.0164(8) 0.0183(9) 0.0120(8) -0.0044(7) -0.0019(6) -0.0034(7)
C3 0.0137(8) 0.0239(9) 0.0130(8) -0.0059(7) -0.0025(6) -0.0026(7)
C4 0.0205(9) 0.0235(9) 0.0142(9) -0.0055(7) -0.0043(7) -0.0074(7)
C5 0.0255(9) 0.0222(9) 0.0146(9) -0.0108(7) -0.0026(7) -0.0032(8)
C6 0.0216(10) 0.0335(11) 0.0204(10) -0.0083(9) 0.0055(8) -0.0030(8)
C7 0.0226(9) 0.0199(9) 0.0212(10) -0.0041(8) -0.0023(7) -0.0055(8)
C8 0.0168(9) 0.0333(11) 0.0213(10) -0.0083(8) -0.0034(7) 0.0032(8)
C9 0.0317(11) 0.0343(11) 0.0241(10) -0.0079(9) -0.0038(8) -0.0170(9)
C10 0.0154(8) 0.0137(8) 0.0201(9) -0.0061(7) 0.0011(7) 0.0005(7)
C11 0.0148(8) 0.0128(8) 0.0180(9) -0.0027(7) -0.0018(7) 0.0001(7)
C12 0.0181(8) 0.0146(8) 0.0141(8) -0.0021(7) 0.0000(7) -0.0003(7)
C13 0.0160(8) 0.0126(8) 0.0205(9) -0.0027(7) 0.0018(7) -0.0003(7)
C14 0.0170(8) 0.0114(8) 0.0225(9) -0.0059(7) -0.0007(7) -0.0025(7)
C15 0.0216(9) 0.0230(10) 0.0278(10) -0.0116(8) 0.0047(8) 0.0006(8)
C16 0.0173(9) 0.0240(10) 0.0268(10) -0.0066(8) -0.0062(8) -0.0014(8)
C17 0.0324(11) 0.0253(10) 0.0151(9) -0.0062(8) 0.0012(8) -0.0007(8)
C18 0.0180(9) 0.0200(9) 0.0308(11) -0.0030(8) 0.0056(8) -0.0034(8)
C19 0.0246(10) 0.0183(9) 0.0321(11) -0.0153(8) 0.0047(8) -0.0060(8)
C20 0.0246(9) 0.0220(9) 0.0190(9) -0.0109(8) 0.0016(7) -0.0019(8)
C21 0.0208(9) 0.0258(10) 0.0236(10) -0.0124(8) 0.0044(8) -0.0031(8)
C22 0.0206(9) 0.0231(9) 0.0233(10) -0.0110(8) 0.0075(7) -0.0088(8)
Y2 0.01253(8) 0.01490(8) 0.01305(8) -0.00627(7) 0.00016(6) -0.00077(6)
O2 0.0185(6) 0.0217(7) 0.0225(7) -0.0135(6) 0.0009(5) -0.0021(5)
B2 0.0142(10) 0.0313(12) 0.0254(12) -0.0130(10) 0.0027(8) 0.0021(9)
C23 0.0206(9) 0.0220(9) 0.0122(8) -0.0076(7) -0.0002(7) -0.0018(7)
C24 0.0175(8) 0.0212(9) 0.0123(8) -0.0052(7) -0.0002(7) 0.0006(7)
C25 0.0198(9) 0.0185(9) 0.0131(8) -0.0045(7) 0.0019(7) -0.0018(7)
C26 0.0170(8) 0.0233(9) 0.0141(8) -0.0080(7) 0.0032(7) -0.0026(7)
C27 0.0197(9) 0.0210(9) 0.0135(8) -0.0090(7) 0.0014(7) 0.0015(7)
C28 0.0286(10) 0.0301(11) 0.0246(10) -0.0147(9) -0.0050(8) -0.0050(9)
C29 0.0218(9) 0.0250(10) 0.0210(10) -0.0060(8) -0.0042(8) 0.0030(8)
C30 0.0287(10) 0.0193(9) 0.0222(10) -0.0059(8) 0.0034(8) -0.0058(8)
C31 0.0182(9) 0.0326(11) 0.0255(10) -0.0129(9) 0.0057(8) -0.0044(8)
C32 0.0215(9) 0.0152(8) 0.0174(9) -0.0050(7) 0.0007(7) -0.0039(7)
C33 0.0261(10) 0.0146(8) 0.0150(9) -0.0042(7) -0.0003(7) -0.0030(7)
C34 0.0255(10) 0.0149(9) 0.0161(9) -0.0037(7) -0.0058(7) 0.0004(7)
C35 0.0184(9) 0.0131(8) 0.0194(9) -0.0044(7) -0.0035(7) 0.0015(7)
C36 0.0218(9) 0.0137(8) 0.0188(9) -0.0071(7) -0.0006(7) -0.0016(7)
C37 0.0238(10) 0.0255(10) 0.0271(10) -0.0125(8) 0.0049(8) -0.0094(8)
C38 0.0398(12) 0.0238(10) 0.0170(9) -0.0076(8) 0.0050(8) -0.0062(9)
C39 0.0324(11) 0.0214(10) 0.0225(10) -0.0074(8) -0.0103(8) -0.0006(8)
C40 0.0186(9) 0.0208(10) 0.0326(11) -0.0100(8) -0.0026(8) 0.0016(8)
C41 0.0279(10) 0.0332(11) 0.0303(11) -0.0222(9) 0.0024(8) -0.0001(9)
C44 0.0205(9) 0.0339(11) 0.0280(11) -0.0168(9) 0.0011(8) -0.0090(8)

loop_
_atom_type_symbol
_atom_type_description
_atom_type_scat_dispersion_real
_atom_type_scat_dispersion_imag
_atom_type_scat_source
C C 0.0033 0.0016 'International Tables Vol C Tables 4.2.6.8 and 6.1.1.4'
H H 0.0000 0.0000 'International Tables Vol C Tables 4.2.6.8 and 6.1.1.4'
B B 0.0013 0.0007 'International Tables Vol C Tables 4.2.6.8 and 6.1.1.4'
O O 0.0106 0.0060 'International Tables Vol C Tables 4.2.6.8 and 6.1.1.4'
Y Y -2.7962 3.5667 'International Tables Vol C Tables 4.2.6.8 and 6.1.1.4'

loop_
_geom_angle_atom_site_label_1
_geom_angle_atom_site_label_2
_geom_angle_atom_site_label_3
_geom_angle
Cnt1 Y1 B1 110.8
Cnt1 Y1 O1 105.5
Cnt2 Y1 B1 108.5
Cnt2 Y1 O1 108.5
Cnt1 Y1 Cnt2 127.3
Cnt3 Y2 B2 108.1
Cnt3 Y2 O2 107.8
Cnt4 Y2 B2 111.5
Cnt4 Y2 O2 105.4
Cnt3 Y2 Cnt4 127.6
H1 Y1 O1 116.6(6)
H1 Y1 H3 45.2(8)
O1 Y1 H3 77.7(5)
H1 Y1 H2 46.7(8)
O1 Y1 H2 74.8(5)
H3 Y1 H2 43.9(7)
H1 Y1 B1 27.1(6)
O1 Y1 B1 89.48(6)
H3 Y1 B1 25.3(6)
H2 Y1 B1 26.7(5)
H1 Y1 C5 100.5(6)
O1 Y1 C5 127.85(5)
H3 Y1 C5 110.6(5)
H2 Y1 C5 146.4(5)
B1 Y1 C5 120.35(6)
H1 Y1 C14 112.1(6)
O1 Y1 C14 116.82(5)
H3 Y1 C14 156.4(6)
H2 Y1 C14 118.8(5)
B1 Y1 C14 131.46(6)
C5 Y1 C14 76.28(6)
H1 Y1 C10 81.0(6)
O1 Y1 C10 135.63(5)
H3 Y1 C10 125.5(6)
H2 Y1 C10 96.5(5)
B1 Y1 C10 101.61(6)
C5 Y1 C10 82.80(6)
C14 Y1 C10 31.18(5)
H1 Y1 C4 127.7(6)
O1 Y1 C4 97.65(5)
H3 Y1 C4 116.4(6)
H2 Y1 C4 159.5(5)
B1 Y1 C4 137.59(6)
C5 Y1 C4 31.23(6)
C14 Y1 C4 81.62(6)
C10 Y1 C4 101.90(6)
H1 Y1 C1 76.3(6)
O1 Y1 C1 125.01(5)
H3 Y1 C1 79.6(5)
H2 Y1 C1 117.3(5)
B1 Y1 C1 90.62(6)
C5 Y1 C1 31.18(6)
C14 Y1 C1 103.37(6)
C10 Y1 C1 97.99(6)
C4 Y1 C1 51.45(5)
H1 Y1 C13 122.6(6)
O1 Y1 C13 87.59(5)
H3 Y1 C13 146.2(6)
H2 Y1 C13 103.0(5)
B1 Y1 C13 126.67(6)
C5 Y1 C13 102.51(6)
C14 Y1 C13 31.02(5)
C10 Y1 C13 51.38(5)
C4 Y1 C13 95.48(6)
C1 Y1 C13 132.58(6)
H1 Y1 C11 71.9(6)
O1 Y1 C11 112.31(5)
H3 Y1 C11 107.4(6)
H2 Y1 C11 68.7(5)
B1 Y1 C11 82.16(6)
C5 Y1 C11 113.33(6)
C14 Y1 C11 50.91(5)
C10 Y1 C11 30.87(5)
C4 Y1 C11 131.18(6)
C1 Y1 C11 122.14(5)
C13 Y1 C11 50.75(5)
H1 Y1 C12 96.5(6)
O1 Y1 C12 85.34(5)
H3 Y1 C12 116.8(6)
H2 Y1 C12 72.9(5)
B1 Y1 C12 96.01(6)
C5 Y1 C12 127.09(6)
C14 Y1 C12 50.94(6)
C10 Y1 C12 51.09(5)
C4 Y1 C12 126.14(6)
C1 Y1 C12 149.07(5)
C13 Y1 C12 30.69(5)
C11 Y1 C12 30.60(5)
H1 Y1 C3 116.7(6)
O1 Y1 C3 79.25(5)
H3 Y1 C3 88.6(6)
H2 Y1 C3 129.3(5)
B1 Y1 C3 112.98(6)
C5 Y1 C3 50.78(6)
C14 Y1 C3 111.66(6)
C10 Y1 C3 131.44(6)
C4 Y1 C3 30.56(6)
C1 Y1 C3 50.72(5)
C13 Y1 C3 118.62(5)
C11 Y1 C3 161.70(6)
C12 Y1 C3 146.75(5)
H1 Y1 C2 86.4(6)
O1 Y1 C2 94.62(5)
H3 Y1 C2 66.3(6)
H2 Y1 C2 110.1(5)
B1 Y1 C2 87.17(6)
C5 Y1 C2 50.73(6)
C14 Y1 C2 126.63(6)
C10 Y1 C2 128.37(5)
C4 Y1 C2 50.70(5)
C1 Y1 C2 30.53(5)
C13 Y1 C2 146.14(6)
C11 Y1 C2 150.78(5)
C12 Y1 C2 176.82(5)
C3 Y1 C2 30.45(5)
C22 O1 C19 108.59(13)
C22 O1 Y1 127.25(10)
C19 O1 Y1 124.02(10)
C5 C1 C2 107.59(16)
C5 C1 C6 126.33(17)
C2 C1 C6 125.88(17)
C5 C1 Y1 72.73(10)
C2 C1 Y1 77.22(10)
C6 C1 Y1 119.96(12)
C1 C2 C3 107.97(15)
C1 C2 C7 125.61(16)
C3 C2 C7 125.99(16)
C1 C2 Y1 72.24(10)
C3 C2 Y1 74.48(10)
C7 C2 Y1 124.97(12)
C4 C3 C2 108.10(15)
C4 C3 C8 125.59(16)
C2 C3 C8 125.90(17)
C4 C3 Y1 72.28(10)
C2 C3 Y1 75.07(10)
C8 C3 Y1 124.29(12)
C3 C4 C5 107.60(16)
C3 C4 C9 125.78(17)
C5 C4 C9 126.33(18)
C3 C4 Y1 77.16(10)
C5 C4 Y1 72.93(10)
C9 C4 Y1 120.70(12)
C1 C5 C4 108.74(16)
C1 C5 Y1 76.10(10)
C4 C5 Y1 75.83(10)
C14 C10 C11 107.52(15)
C14 C10 C15 126.35(17)
C11 C10 C15 125.95(16)
C14 C10 Y1 73.81(10)
C11 C10 Y1 76.67(10)
C15 C10 Y1 119.25(12)
C10 C11 C12 108.16(15)
C10 C11 C16 126.54(16)
C12 C11 C16 125.08(17)
C10 C11 Y1 72.46(10)
C12 C11 Y1 74.89(10)
C16 C11 Y1 122.85(12)
C13 C12 C11 107.91(16)
C13 C12 C17 127.80(17)
C11 C12 C17 124.19(17)
C13 C12 Y1 73.62(10)
C11 C12 Y1 74.52(10)
C17 C12 Y1 120.66(12)
C14 C13 C12 107.57(15)
C14 C13 C18 124.17(17)
C12 C13 C18 127.08(17)
C14 C13 Y1 72.63(10)
C12 C13 Y1 75.70(10)
C18 C13 Y1 127.05(12)
C10 C14 C13 108.82(16)
C10 C14 Y1 75.02(10)
C13 C14 Y1 76.34(10)
O1 C19 C20 105.47(14)
C19 C20 C21 102.51(15)
C22 C21 C20 101.51(15)
O1 C22 C21 105.29(14)
H7 Y2 O2 115.1(6)
H7 Y2 H5 45.8(8)
O2 Y2 H5 72.8(6)
H7 Y2 H6 43.8(8)
O2 Y2 H6 79.3(5)
H5 Y2 H6 43.4(8)
H7 Y2 B2 25.7(6)
O2 Y2 B2 89.48(6)
H5 Y2 B2 26.1(5)
H6 Y2 B2 25.8(6)
H7 Y2 C36 101.8(6)
O2 Y2 C36 128.46(5)
H5 Y2 C36 146.0(6)
H6 Y2 C36 108.5(5)
B2 Y2 C36 119.98(7)
H7 Y2 C27 109.9(6)
O2 Y2 C27 119.01(5)
H5 Y2 C27 120.0(6)
H6 Y2 C27 153.6(6)
B2 Y2 C27 129.11(7)
C36 Y2 C27 76.08(6)
H7 Y2 C32 78.1(6)
O2 Y2 C32 124.19(5)
H5 Y2 C32 116.5(6)
H6 Y2 C32 77.2(5)
B2 Y2 C32 90.58(7)
C36 Y2 C32 31.30(5)
C27 Y2 C32 103.24(6)
H7 Y2 C23 79.0(6)
O2 Y2 C23 134.38(5)
H5 Y2 C23 95.7(6)
H6 Y2 C23 122.4(6)
B2 Y2 C23 98.55(7)
C36 Y2 C23 85.41(6)
C27 Y2 C23 31.16(5)
C32 Y2 C23 100.69(6)
H7 Y2 C35 129.6(6)
O2 Y2 C35 98.44(5)
H5 Y2 C35 158.4(6)
H6 Y2 C35 116.3(6)
B2 Y2 C35 138.67(7)
C36 Y2 C35 31.38(5)
C27 Y2 C35 81.55(6)
C32 Y2 C35 51.68(6)
C23 Y2 C35 104.05(6)
H7 Y2 C26 122.9(6)
O2 Y2 C26 88.94(5)
H5 Y2 C26 106.8(6)
H6 Y2 C26 150.0(6)
B2 Y2 C26 128.35(7)
C36 Y2 C26 100.42(6)
C27 Y2 C26 30.89(5)
C32 Y2 C26 130.97(6)
C23 Y2 C26 51.36(6)
C35 Y2 C26 92.49(6)
H7 Y2 C24 72.2(6)
O2 Y2 C24 109.00(5)
H5 Y2 C24 69.5(6)
H6 Y2 C24 107.3(6)
B2 Y2 C24 81.55(6)
C36 Y2 C24 116.02(6)
C27 Y2 C24 50.67(5)
C32 Y2 C24 126.16(6)
C23 Y2 C24 30.66(5)
C35 Y2 C24 131.84(6)
C26 Y2 C24 50.74(5)
H7 Y2 C25 98.1(6)
O2 Y2 C25 83.57(5)
H5 Y2 C25 76.4(6)
H6 Y2 C25 119.8(6)
B2 Y2 C25 97.99(7)
C36 Y2 C25 126.73(6)
C27 Y2 C25 50.68(5)
C32 Y2 C25 151.16(6)
C23 Y2 C25 50.91(6)
C35 Y2 C25 123.13(6)
C26 Y2 C25 30.67(5)
C24 Y2 C25 30.57(5)
H7 Y2 C33 88.8(6)
O2 Y2 C33 93.59(5)
H5 Y2 C33 108.9(6)
H6 Y2 C33 65.6(6)
B2 Y2 C33 88.30(7)
C36 Y2 C33 50.96(6)
C27 Y2 C33 126.68(6)
C32 Y2 C33 30.67(5)
C23 Y2 C33 131.24(6)
C35 Y2 C33 50.92(6)
C26 Y2 C33 143.32(6)
C24 Y2 C33 155.02(6)
C25 Y2 C33 173.05(6)
H7 Y2 C34 119.1(6)
O2 Y2 C34 79.37(5)
H5 Y2 C34 128.1(6)
H6 Y2 C34 89.3(6)
B2 Y2 C34 114.61(7)
C36 Y2 C34 50.80(6)
C27 Y2 C34 111.74(6)
C32 Y2 C34 50.65(6)
C23 Y2 C34 133.83(6)
C35 Y2 C34 30.64(5)
C26 Y2 C34 115.75(6)
C24 Y2 C34 162.39(6)
C25 Y2 C34 142.74(6)
C33 Y2 C34 30.33(6)
C44 O2 C41 109.09(14)
C44 O2 Y2 126.49(10)
C41 O2 Y2 123.96(11)
C24 C23 C27 107.48(16)
C24 C23 C28 125.56(17)
C27 C23 C28 126.84(17)
C24 C23 Y2 76.72(10)
C27 C23 Y2 74.08(10)
C28 C23 Y2 118.40(12)
C23 C24 C25 108.25(16)
C23 C24 C29 125.20(17)
C25 C24 C29 126.25(17)
C23 C24 Y2 72.62(10)
C25 C24 Y2 74.86(10)
C29 C24 Y2 123.48(12)
C24 C25 C26 108.17(16)
C24 C25 C30 124.79(16)
C26 C25 C30 126.84(17)
C24 C25 Y2 74.57(10)
C26 C25 Y2 74.07(10)
C30 C25 Y2 121.39(12)
C27 C26 C25 107.00(16)
C27 C26 C31 124.86(16)
C25 C26 C31 127.12(17)
C27 C26 Y2 72.62(10)
C25 C26 Y2 75.27(10)
C31 C26 Y2 126.54(12)
C26 C27 C23 109.08(16)
C26 C27 Y2 76.49(10)
C23 C27 Y2 74.77(10)
C36 C32 C33 107.70(16)
C36 C32 C37 126.50(17)
C33 C32 C37 125.76(17)
C36 C32 Y2 72.53(10)
C33 C32 Y2 77.47(10)
C37 C32 Y2 117.79(12)
C32 C33 C34 107.76(16)
C32 C33 C38 126.75(17)
C34 C33 C38 125.11(17)
C32 C33 Y2 71.86(10)
C34 C33 Y2 74.96(10)
C38 C33 Y2 124.47(12)
C35 C34 C33 108.52(16)
C35 C34 C39 125.94(17)
C33 C34 C39 125.10(17)
C35 C34 Y2 71.84(10)
C33 C34 Y2 74.71(10)
C39 C34 Y2 125.41(12)
C36 C35 C34 107.10(16)
C36 C35 C40 126.78(17)
C34 C35 C40 125.83(17)
C36 C35 Y2 72.41(10)
C34 C35 Y2 77.52(10)
C40 C35 Y2 120.61(12)
C32 C36 C35 108.92(16)
C32 C36 Y2 76.17(10)
C35 C36 Y2 76.22(10)
C42B C41 O2 108.3(3)
C42B C41 C42 22.0(3)
O2 C41 C42 103.83(18)
C43 C42 C41 102.3(3)
C44 C43 C42 101.0(3)
C41 C42B C43B 103.7(6)
C42B C43B C44 102.0(6)
O2 C44 C43 106.37(17)
O2 C44 C43B 101.7(3)
C43 C44 C43B 27.7(3)

loop_
_geom_bond_atom_site_label_1
_geom_bond_atom_site_label_2
_geom_bond_distance
Y1 Cnt1 2.383
Y1 Cnt2 2.377
Y2 Cnt3 2.382
Y2 Cnt4 2.374
Y1 H1 2.24(2)
Y1 O1 2.3783(12)
Y1 H3 2.40(2)
Y1 H2 2.43(2)
Y1 B1 2.547(2)
Y1 C5 2.6133(17)
Y1 C14 2.6242(17)
Y1 C10 2.6397(17)
Y1 C4 2.6505(17)
Y1 C1 2.6566(17)
Y1 C13 2.6718(17)
Y1 C11 2.6938(17)
Y1 C12 2.6986(17)
Y1 C3 2.7129(17)
Y1 C2 2.7204(17)
O1 C22 1.462(2)
O1 C19 1.469(2)
C1 C5 1.417(3)
C1 C2 1.417(2)
C1 C6 1.511(2)
C2 C3 1.427(2)
C2 C7 1.505(2)
C3 C4 1.415(3)
C3 C8 1.505(2)
C4 C5 1.418(3)
C4 C9 1.510(3)
C10 C14 1.415(2)
C10 C11 1.421(3)
C10 C15 1.505(2)
C11 C12 1.423(2)
C11 C16 1.502(2)
C12 C13 1.421(3)
C12 C17 1.504(3)
C13 C14 1.417(3)
C13 C18 1.505(2)
C19 C20 1.515(3)
C20 C21 1.522(3)
C21 C22 1.513(3)
Y2 H7 2.26(2)
Y2 O2 2.3622(12)
Y2 H5 2.36(2)
Y2 H6 2.54(2)
Y2 B2 2.566(2)
Y2 C36 2.5953(17)
Y2 C27 2.6332(17)
Y2 C32 2.6420(17)
Y2 C23 2.6421(17)
Y2 C35 2.6442(17)
Y2 C26 2.6828(17)
Y2 C24 2.6945(17)
Y2 C25 2.6982(17)
Y2 C33 2.7139(18)
Y2 C34 2.7172(18)
O2 C44 1.460(2)
O2 C41 1.465(2)
C23 C24 1.412(3)
C23 C27 1.417(2)
C23 C28 1.507(3)
C24 C25 1.422(3)
C24 C29 1.508(2)
C25 C26 1.423(2)
C25 C30 1.507(3)
C26 C27 1.416(3)
C26 C31 1.506(2)
C32 C36 1.414(2)
C32 C33 1.418(3)
C32 C37 1.510(3)
C33 C34 1.421(3)
C33 C38 1.506(3)
C34 C35 1.418(3)
C34 C39 1.505(3)
C35 C36 1.418(2)
C35 C40 1.502(3)
C41 C42B 1.437(7)
C41 C42 1.537(4)
C42 C43 1.527(5)
C43 C44 1.498(3)
C42B C43B 1.488(11)
C43B C44 1.606(8)
